data_7103510
loop_
_publ_author_name
'Sbircea, Lenuta'
'Sharma, Narain D'
'Clegg, William'
'Harrington, Ross W'
'Horton, Peter N'
'Hursthouse, Michael B'
'Apperley, David C'
'Boyd, Derek R'
'James, Stuart L'

_publ_section_title
;
 Chemoenzymatic synthesis of chiral 4,4'-bipyridyls and their
 metal-organic frameworks.
;
_journal_issue 43
_journal_name_full 'Chemical communications (Cambridge, England)'
_journal_page_first 5538
_journal_page_last 5540
_journal_paper_doi 10.1039/b812366g
_journal_year 2008
_chemical_absolute_configuration ad
_chemical_formula_moiety 'C22 H18 N2 O10 Zn2, 4 C3 H7 N O'
_chemical_formula_sum 'C34 H46 N6 O14 Zn2'
_chemical_formula_weight 893.51
_chemical_name_systematic
;
?
;
_space_group_IT_number 4
_symmetry_cell_setting monoclinic
_symmetry_space_group_name_Hall 'P 2yb'
_symmetry_space_group_name_H-M 'P 1 21 1'
_atom_sites_solution_hydrogens geom
_atom_sites_solution_primary direct
_atom_sites_solution_secondary difmap
_audit_creation_method SHELXL-97
_cell_angle_alpha 90.00
_cell_angle_beta 90.111(2)
_cell_angle_gamma 90.00
_cell_formula_units_Z 4
_cell_length_a 8.7994(6)
_cell_length_b 53.888(3)
_cell_length_c 8.8039(6)
_cell_measurement_reflns_used 9919
_cell_measurement_temperature 120(2)
_cell_measurement_theta_max 27.42
_cell_measurement_theta_min 2.24
_cell_volume 4174.6(5)
_computing_cell_refinement 'Bruker SAINT'
_computing_data_collection 'Bruker APEX2'
_computing_data_reduction 'Bruker SAINT'
_computing_molecular_graphics 'Bruker SHELXTL'
_computing_publication_material 'Bruker SHELXTL and local programs'
_computing_structure_refinement 'Bruker SHELXTL'
_computing_structure_solution 'Bruker SHELXTL'
_diffrn_ambient_temperature 120(2)
_diffrn_measured_fraction_theta_full 0.997
_diffrn_measured_fraction_theta_max 0.997
_diffrn_measurement_device_type 'Bruker APEX2 CCD diffractometer'
_diffrn_measurement_method 'thin-slice \w scans'
_diffrn_radiation_monochromator 'silicon 111'
_diffrn_radiation_source 'Daresbury SRS station 9.8'
_diffrn_radiation_type synchrotron
_diffrn_radiation_wavelength 0.6893
_diffrn_reflns_av_R_equivalents 0.0326
_diffrn_reflns_av_sigmaI/netI 0.0465
_diffrn_reflns_limit_h_max 10
_diffrn_reflns_limit_h_min -10
_diffrn_reflns_limit_k_max 64
_diffrn_reflns_limit_k_min -64
_diffrn_reflns_limit_l_max 10
_diffrn_reflns_limit_l_min -10
_diffrn_reflns_number 31223
_diffrn_reflns_theta_full 24.22
_diffrn_reflns_theta_max 24.22
_diffrn_reflns_theta_min 2.20
_diffrn_standards_decay_% 5
_diffrn_standards_number 0
_exptl_absorpt_coefficient_mu 1.218
_exptl_absorpt_correction_T_max 0.980
_exptl_absorpt_correction_T_min 0.965
_exptl_absorpt_correction_type multi-scan
_exptl_absorpt_process_details SADABS
_exptl_crystal_colour colourless
_exptl_crystal_density_diffrn 1.422
_exptl_crystal_density_method 'not measured'
_exptl_crystal_description block
_exptl_crystal_F_000 1856
_exptl_crystal_size_max 0.03
_exptl_crystal_size_mid 0.02
_exptl_crystal_size_min 0.02
_refine_diff_density_max 0.715
_refine_diff_density_min -0.452
_refine_diff_density_rms 0.093
_refine_ls_abs_structure_details 'Flack H D (1983), Acta Cryst. A39, 876-881'
_refine_ls_abs_structure_Flack 0.095(19)
_refine_ls_extinction_method none
_refine_ls_goodness_of_fit_ref 1.063
_refine_ls_hydrogen_treatment constr
_refine_ls_matrix_type full
_refine_ls_number_parameters 1018
_refine_ls_number_reflns 14545
_refine_ls_number_restraints 1501
_refine_ls_restrained_S_all 1.072
_refine_ls_R_factor_all 0.0595
_refine_ls_R_factor_gt 0.0585
_refine_ls_shift/su_max 0.013
_refine_ls_shift/su_mean 0.001
_refine_ls_structure_factor_coef Fsqd
_refine_ls_weighting_details 'calc w=1/[\s^2^(Fo^2^)+(0.0959P)^2^+4.1691P] where P=(Fo^2^+2Fc^2^)/3'
_refine_ls_weighting_scheme calc
_refine_ls_wR_factor_gt 0.1503
_refine_ls_wR_factor_ref 0.1514
_reflns_number_gt 14227
_reflns_number_total 14545
_reflns_threshold_expression I>2\s(I)
_cod_data_source_file b812366g.txt
_cod_data_source_block ssg1356
_cod_original_sg_symbol_H-M 'P 21'
_cod_database_code 7103510

loop_
_symmetry_equiv_pos_as_xyz
'x, y, z'
'-x, y+1/2, -z'

loop_
_atom_site_label
_atom_site_type_symbol
_atom_site_fract_x
_atom_site_fract_y
_atom_site_fract_z
_atom_site_U_iso_or_equiv
_atom_site_adp_type
_atom_site_occupancy
_atom_site_symmetry_multiplicity
_atom_site_calc_flag
_atom_site_refinement_flags
_atom_site_disorder_assembly
_atom_site_disorder_group
Zn1 Zn 0.26565(16) 0.253511(15) 0.17697(9) 0.0431(3) Uani 1 1 d . . .
Zn2 Zn 0.22756(17) 0.197880(15) 0.21188(9) 0.0504(3) Uani 1 1 d . . .
Zn3 Zn 0.56839(13) 0.451517(14) 0.33714(9) 0.0323(2) Uani 1 1 d . . .
Zn4 Zn 0.60378(12) 0.505930(14) 0.37088(9) 0.0321(2) Uani 1 1 d . . .
N1 N 0.3142(11) 0.29088(11) 0.1707(7) 0.049(2) Uani 1 1 d DU . .
N2 N 0.5261(9) 0.41544(12) 0.2923(7) 0.0360(16) Uani 1 1 d DU . .
C1 C 0.3085(10) 0.30632(13) 0.0475(8) 0.0327(17) Uani 1 1 d DU . .
C2 C 0.2340(14) 0.29528(15) -0.0845(10) 0.048(2) Uani 1 1 d DU . .
H2A H 0.1270 0.2931 -0.0619 0.058 Uiso 1 1 calc R . .
H2B H 0.2771 0.2790 -0.1020 0.058 Uiso 1 1 calc R . .
C3 C 0.2496(13) 0.31128(14) -0.2368(9) 0.044(2) Uani 1 1 d DU . .
H3A H 0.3484 0.3085 -0.2824 0.053 Uiso 1 1 calc R . .
H3B H 0.1720 0.3064 -0.3091 0.053 Uiso 1 1 calc R . .
C4 C 0.2318(11) 0.33786(14) -0.1978(8) 0.0394(18) Uani 1 1 d DU . .
H4 H 0.1311 0.3403 -0.1529 0.047 Uiso 1 1 calc R . .
C5 C 0.3527(10) 0.34693(15) -0.0841(8) 0.0351(17) Uani 1 1 d DU . .
H5 H 0.3311 0.3642 -0.0561 0.042 Uiso 1 1 calc R . .
C6 C 0.3548(10) 0.33098(12) 0.0583(7) 0.0313(17) Uani 1 1 d DU . .
C7 C 0.4109(11) 0.34006(13) 0.1955(9) 0.0373(18) Uani 1 1 d DU . .
C8 C 0.4198(12) 0.32362(15) 0.3183(9) 0.045(2) Uani 1 1 d DU . .
H8 H 0.4558 0.3291 0.4118 0.054 Uiso 1 1 calc R . .
C9 C 0.3750(14) 0.29929(14) 0.3004(9) 0.047(2) Uani 1 1 d DU . .
H9 H 0.3873 0.2883 0.3811 0.057 Uiso 1 1 calc R . .
C10 C 0.4275(13) 0.40249(15) 0.3805(9) 0.043(2) Uani 1 1 d DU . .
H10 H 0.3850 0.4103 0.4644 0.052 Uiso 1 1 calc R . .
C11 C 0.3880(13) 0.37832(16) 0.3508(9) 0.048(2) Uani 1 1 d DU . .
H11 H 0.3190 0.3701 0.4129 0.057 Uiso 1 1 calc R . .
C12 C 0.4532(11) 0.36604(13) 0.2248(8) 0.0347(16) Uani 1 1 d DU . .
C13 C 0.5536(12) 0.37931(15) 0.1372(10) 0.044(2) Uani 1 1 d DU . .
H13 H 0.6007 0.3718 0.0547 0.053 Uiso 1 1 calc R . .
C14 C 0.5845(13) 0.40376(16) 0.1720(10) 0.044(2) Uani 1 1 d DU . .
H14 H 0.6493 0.4126 0.1083 0.052 Uiso 1 1 calc R . .
O1 O 0.2395(10) 0.35149(11) -0.3354(6) 0.056(2) Uani 1 1 d DU . .
H1 H 0.2299 0.3663 -0.3172 0.084 Uiso 1 1 calc R . .
O2 O 0.5013(9) 0.34543(13) -0.1478(7) 0.0515(17) Uani 1 1 d DU . .
H2 H 0.5050 0.3539 -0.2253 0.077 Uiso 1 1 calc R . .
N3 N 0.2272(11) 0.16084(13) 0.2773(8) 0.059(2) Uani 1 1 d DU . .
N4 N 0.3557(10) 0.04165(11) 0.5672(7) 0.0392(18) Uani 1 1 d DU . .
C15 C 0.1126(12) 0.14494(17) 0.2659(12) 0.059(2) Uani 1 1 d DU . .
C16 C -0.0133(16) 0.1535(3) 0.177(2) 0.100(4) Uani 1 1 d DU . .
H16A H 0.0030 0.1494 0.0708 0.120 Uiso 1 1 calc R . .
H16B H -0.0225 0.1713 0.1856 0.120 Uiso 1 1 calc R . .
C17 C -0.1709(16) 0.1400(2) 0.2378(17) 0.086(3) Uani 1 1 d DU . .
H17A H -0.1929 0.1446 0.3420 0.104 Uiso 1 1 calc R . .
H17B H -0.2571 0.1443 0.1741 0.104 Uiso 1 1 calc R . .
C18 C -0.1315(14) 0.1127(2) 0.2247(16) 0.081(3) Uani 1 1 d DU . .
H18 H -0.0949 0.1078 0.1240 0.097 Uiso 1 1 calc R . .
C19 C -0.0171(14) 0.1064(2) 0.3583(13) 0.076(3) Uani 1 1 d DU . .
H19 H 0.0089 0.0888 0.3528 0.092 Uiso 1 1 calc R . .
C20 C 0.1263(12) 0.12153(17) 0.3273(13) 0.061(2) Uani 1 1 d DU . .
C21 C 0.2560(12) 0.11416(14) 0.3996(9) 0.049(2) Uani 1 1 d DU . .
C22 C 0.3758(17) 0.1305(2) 0.4075(19) 0.091(4) Uani 1 1 d DU . .
H22 H 0.4704 0.1255 0.4440 0.110 Uiso 1 1 calc R . .
C23 C 0.3493(19) 0.1550(2) 0.358(2) 0.102(4) Uani 1 1 d DU . .
H23 H 0.4192 0.1673 0.3822 0.123 Uiso 1 1 calc R . .
C24 C 0.419(2) 0.0504(2) 0.4421(15) 0.087(4) Uani 1 1 d DU . .
H24 H 0.4699 0.0393 0.3795 0.105 Uiso 1 1 calc R . .
C25 C 0.4137(17) 0.0754(2) 0.3979(13) 0.075(3) Uani 1 1 d DU . .
H25 H 0.4862 0.0829 0.3362 0.090 Uiso 1 1 calc R . .
C26 C 0.2830(12) 0.08830(14) 0.4588(9) 0.046(2) Uani 1 1 d DU . .
C27 C 0.2167(12) 0.07943(17) 0.5864(11) 0.051(2) Uani 1 1 d DU . .
H27 H 0.1402 0.0884 0.6346 0.061 Uiso 1 1 calc R . .
C28 C 0.2658(14) 0.05637(17) 0.6452(12) 0.054(3) Uani 1 1 d DU . .
H28 H 0.2338 0.0515 0.7413 0.065 Uiso 1 1 calc R . .
O3 O -0.2672(14) 0.1007(3) 0.2687(18) 0.131(5) Uani 1 1 d DU . .
H3 H -0.2555 0.0856 0.2643 0.197 Uiso 1 1 calc R . .
O4 O -0.0602(16) 0.1122(2) 0.5126(13) 0.133(5) Uani 1 1 d DU . .
H4A H -0.1371 0.1044 0.5348 0.199 Uiso 1 1 calc R . .
O5 O 0.4824(12) 0.24364(12) 0.2070(8) 0.065(2) Uani 1 1 d U . .
O6 O 0.4609(11) 0.20194(13) 0.1930(8) 0.066(2) Uani 1 1 d U . .
O7 O 1.0420(10) 0.25418(12) 0.1570(7) 0.0579(18) Uani 1 1 d U . .
O8 O 1.0227(14) 0.21371(14) 0.2130(11) 0.083(3) Uani 1 1 d U . .
C29 C 0.5390(15) 0.22160(16) 0.1981(11) 0.050(2) Uani 1 1 d U . .
C30 C 0.7013(16) 0.2182(2) 0.2009(11) 0.059(2) Uani 1 1 d U . .
H30 H 0.7403 0.2023 0.2091 0.071 Uiso 1 1 calc R . .
C31 C 0.7977(16) 0.23737(18) 0.1919(11) 0.055(2) Uani 1 1 d U . .
H31 H 0.7578 0.2533 0.1864 0.066 Uiso 1 1 calc R . .
C32 C 0.9635(17) 0.2344(2) 0.1904(12) 0.062(2) Uani 1 1 d U . .
O9 O 0.2759(11) 0.23661(12) -0.0313(7) 0.059(2) Uani 1 1 d U . .
O10 O 0.2208(9) 0.19626(12) -0.0155(6) 0.0478(16) Uani 1 1 d U . .
O11 O 0.2427(10) 0.24973(12) -0.5924(6) 0.056(2) Uani 1 1 d U . .
O12 O 0.2471(14) 0.20947(12) -0.5689(7) 0.079(3) Uani 1 1 d U . .
C33 C 0.2446(13) 0.21603(14) -0.0882(9) 0.038(2) Uani 1 1 d U . .
C34 C 0.2512(13) 0.21383(16) -0.2561(9) 0.043(2) Uani 1 1 d U . .
H34 H 0.2615 0.1981 -0.2980 0.051 Uiso 1 1 calc R . .
C35 C 0.2432(14) 0.23330(16) -0.3508(10) 0.047(2) Uani 1 1 d U . .
H35 H 0.2347 0.2492 -0.3099 0.056 Uiso 1 1 calc R . .
C36 C 0.2473(14) 0.23049(16) -0.5146(10) 0.047(2) Uani 1 1 d U . .
O13 O 0.7968(10) 0.45298(14) 0.3474(11) 0.065(2) Uani 1 1 d U . .
O14 O 0.8195(10) 0.49326(15) 0.3641(10) 0.060(2) Uani 1 1 d U . .
O15 O 1.3519(11) 0.46474(14) 0.3469(11) 0.067(2) Uani 1 1 d U . .
O16 O 1.3738(10) 0.50548(16) 0.3594(11) 0.073(2) Uani 1 1 d U . .
C37 C 0.8666(13) 0.47205(17) 0.3582(10) 0.0393(19) Uani 1 1 d U . .
C38 C 1.0429(13) 0.46949(18) 0.3570(11) 0.046(2) Uani 1 1 d U . .
H38 H 1.0853 0.4537 0.3539 0.056 Uiso 1 1 calc R . .
C39 C 1.1306(13) 0.48811(17) 0.3601(12) 0.049(2) Uani 1 1 d U . .
H39 H 1.0877 0.5038 0.3669 0.058 Uiso 1 1 calc R . .
C40 C 1.2983(13) 0.48607(19) 0.3535(11) 0.048(2) Uani 1 1 d U . .
O17 O 0.5818(12) 0.46478(14) 0.1229(7) 0.061(2) Uani 1 1 d U . .
O18 O 0.6030(11) 0.50538(13) 0.1416(6) 0.062(2) Uani 1 1 d U . .
O19 O 0.5648(10) 0.45112(12) -0.4333(6) 0.060(2) Uani 1 1 d U . .
O20 O 0.5890(12) 0.49270(12) -0.4158(7) 0.065(3) Uani 1 1 d U . .
C41 C 0.5966(12) 0.48574(17) 0.0695(9) 0.038(2) Uani 1 1 d U . .
C42 C 0.5865(12) 0.48791(16) -0.1006(10) 0.041(2) Uani 1 1 d U . .
H42 H 0.5819 0.5037 -0.1435 0.050 Uiso 1 1 calc R . .
C43 C 0.5840(13) 0.46864(15) -0.1905(9) 0.043(2) Uani 1 1 d U . .
H43 H 0.5815 0.4529 -0.1476 0.052 Uiso 1 1 calc R . .
C44 C 0.5849(13) 0.47094(17) -0.3576(10) 0.044(2) Uani 1 1 d U . .
O21 O 0.6050(12) 0.39132(16) 0.7675(9) 0.078(3) Uani 1.013(14) 1 d PDU . .
N5 N 0.7950(12) 0.38402(17) 0.5948(12) 0.071(3) Uani 1.013(14) 1 d PDU . .
C45 C 0.6918(12) 0.3985(2) 0.6656(11) 0.057(3) Uani 1.013(14) 1 d PDU . .
H45 H 0.6853 0.4150 0.6358 0.069 Uiso 1.013(14) 1 calc PR . .
C46 C 0.800(2) 0.3576(2) 0.623(2) 0.117(6) Uani 1.013(14) 1 d PDU . .
H46A H 0.8808 0.3504 0.5641 0.176 Uiso 1.013(14) 1 calc PR . .
H46B H 0.7052 0.3503 0.5935 0.176 Uiso 1.013(14) 1 calc PR . .
H46C H 0.8182 0.3546 0.7286 0.176 Uiso 1.013(14) 1 calc PR . .
C47 C 0.8848(16) 0.3935(3) 0.4712(13) 0.073(3) Uani 1.013(14) 1 d PDU . .
H47A H 0.9516 0.3808 0.4349 0.109 Uiso 1.013(14) 1 calc PR . .
H47B H 0.9437 0.4074 0.5060 0.109 Uiso 1.013(14) 1 calc PR . .
H47C H 0.8188 0.3988 0.3903 0.109 Uiso 1.013(14) 1 calc PR . .
O22 O -0.008(2) 0.3598(3) 0.1115(14) 0.150(7) Uani 0.988(16) 1 d PDU . .
N6 N -0.0602(16) 0.3241(2) 0.2335(15) 0.104(4) Uani 0.988(16) 1 d PDU . .
C48 C 0.019(2) 0.3460(3) 0.215(2) 0.115(5) Uani 0.988(16) 1 d PDU . .
H48 H 0.0953 0.3501 0.2845 0.138 Uiso 0.988(16) 1 calc PR . .
C49 C -0.166(2) 0.3152(4) 0.120(2) 0.125(6) Uani 0.988(16) 1 d PDU . .
H49A H -0.2090 0.2997 0.1537 0.187 Uiso 0.988(16) 1 calc PR . .
H49B H -0.1136 0.3127 0.0261 0.187 Uiso 0.988(16) 1 calc PR . .
H49C H -0.2456 0.3272 0.1065 0.187 Uiso 0.988(16) 1 calc PR . .
C50 C -0.039(3) 0.3096(4) 0.3676(19) 0.126(6) Uani 0.988(16) 1 d PDU . .
H50A H -0.1020 0.2951 0.3621 0.189 Uiso 0.988(16) 1 calc PR . .
H50B H -0.0675 0.3193 0.4549 0.189 Uiso 0.988(16) 1 calc PR . .
H50C H 0.0653 0.3048 0.3759 0.189 Uiso 0.988(16) 1 calc PR . .
O23 O 0.657(3) 0.2967(4) 0.5346(15) 0.166(9) Uani 0.89(2) 1 d PDU . .
N7 N 0.661(3) 0.2684(3) 0.7069(16) 0.130(7) Uani 0.89(2) 1 d PDU . .
C51 C 0.651(3) 0.2937(3) 0.6719(19) 0.122(6) Uani 0.89(2) 1 d PDU . .
H51 H 0.6417 0.3064 0.7429 0.146 Uiso 0.89(2) 1 calc PR . .
C52 C 0.666(3) 0.2519(4) 0.583(2) 0.132(7) Uani 0.89(2) 1 d PDU . .
H52A H 0.6769 0.2611 0.4904 0.198 Uiso 0.89(2) 1 calc PR . .
H52B H 0.5740 0.2424 0.5797 0.198 Uiso 0.89(2) 1 calc PR . .
H52C H 0.7513 0.2409 0.5946 0.198 Uiso 0.89(2) 1 calc PR . .
C53 C 0.639(3) 0.2631(4) 0.8593(19) 0.132(7) Uani 0.89(2) 1 d PDU . .
H53A H 0.6400 0.2454 0.8737 0.198 Uiso 0.89(2) 1 calc PR . .
H53B H 0.5426 0.2696 0.8910 0.198 Uiso 0.89(2) 1 calc PR . .
H53C H 0.7186 0.2705 0.9185 0.198 Uiso 0.89(2) 1 calc PR . .
O24 O 0.623(3) 0.2037(4) 0.856(2) 0.096(8) Uani 0.433(15) 1 d PDU . .
N8 N 0.7751(18) 0.1820(3) 0.6932(17) 0.051(4) Uani 0.433(15) 1 d PDU . .
C54 C 0.751(3) 0.1955(5) 0.823(2) 0.070(6) Uani 0.433(15) 1 d PDU . .
H54 H 0.8324 0.1987 0.8877 0.084 Uiso 0.433(15) 1 calc PR . .
C55 C 0.656(2) 0.1776(5) 0.585(2) 0.053(6) Uani 0.433(15) 1 d PDU . .
H55A H 0.6965 0.1686 0.4997 0.080 Uiso 0.433(15) 1 calc PR . .
H55B H 0.6158 0.1931 0.5502 0.080 Uiso 0.433(15) 1 calc PR . .
H55C H 0.5769 0.1680 0.6314 0.080 Uiso 0.433(15) 1 calc PR . .
C56 C 0.925(2) 0.1743(5) 0.659(3) 0.074(7) Uani 0.433(15) 1 d PDU . .
H56A H 0.9260 0.1658 0.5633 0.111 Uiso 0.433(15) 1 calc PR . .
H56B H 0.9610 0.1633 0.7373 0.111 Uiso 0.433(15) 1 calc PR . .
H56C H 0.9905 0.1885 0.6539 0.111 Uiso 0.433(15) 1 calc PR . .
O25 O 0.285(2) 0.0927(2) -0.0011(15) 0.076(5) Uani 0.553(17) 1 d PDU . .
N9 N 0.386(2) 0.1303(3) -0.0590(17) 0.084(6) Uani 0.553(17) 1 d PDU . .
C57 C 0.400(3) 0.1049(4) -0.028(4) 0.124(8) Uani 0.553(17) 1 d PDU . .
H57 H 0.4949 0.0974 -0.0272 0.149 Uiso 0.553(17) 1 calc PR . .
C58 C 0.494(3) 0.1477(5) 0.004(3) 0.100(8) Uani 0.553(17) 1 d PDU . .
H58A H 0.4742 0.1640 -0.0368 0.150 Uiso 0.553(17) 1 calc PR . .
H58B H 0.5952 0.1427 -0.0220 0.150 Uiso 0.553(17) 1 calc PR . .
H58C H 0.4835 0.1482 0.1125 0.150 Uiso 0.553(17) 1 calc PR . .
C59 C 0.286(3) 0.1375(5) -0.176(3) 0.091(7) Uani 0.553(17) 1 d PDU . .
H59A H 0.2934 0.1551 -0.1909 0.137 Uiso 0.553(17) 1 calc PR . .
H59B H 0.1836 0.1334 -0.1478 0.137 Uiso 0.553(17) 1 calc PR . .
H59C H 0.3122 0.1291 -0.2681 0.137 Uiso 0.553(17) 1 calc PR . .
O26 O 0.219(2) 0.5481(3) -0.262(2) 0.120(8) Uani 0.68(2) 1 d PDU . .
N10 N 0.102(3) 0.5112(4) -0.239(3) 0.151(9) Uani 0.68(2) 1 d PDU . .
C60 C 0.105(3) 0.5365(5) -0.225(5) 0.158(10) Uani 0.68(2) 1 d PDU . .
H60 H 0.0212 0.5449 -0.1868 0.190 Uiso 0.68(2) 1 calc PR . .
C61 C 0.233(3) 0.4970(6) -0.189(4) 0.156(11) Uani 0.68(2) 1 d PDU . .
H61A H 0.2130 0.4796 -0.2006 0.234 Uiso 0.68(2) 1 calc PR . .
H61B H 0.2539 0.5006 -0.0843 0.234 Uiso 0.68(2) 1 calc PR . .
H61C H 0.3202 0.5014 -0.2494 0.234 Uiso 0.68(2) 1 calc PR . .
C62 C -0.040(3) 0.4986(6) -0.226(4) 0.156(10) Uani 0.68(2) 1 d PDU . .
H62A H -0.0241 0.4810 -0.2310 0.233 Uiso 0.68(2) 1 calc PR . .
H62B H -0.1057 0.5036 -0.3084 0.233 Uiso 0.68(2) 1 calc PR . .
H62C H -0.0868 0.5028 -0.1313 0.233 Uiso 0.68(2) 1 calc PR . .
O27 O 0.339(2) 0.5994(6) 0.377(3) 0.217(15) Uani 0.726(16) 1 d PDU . .
N11 N 0.3111(19) 0.5719(3) 0.1858(18) 0.100(5) Uani 0.726(16) 1 d PDU . .
C63 C 0.398(2) 0.5886(3) 0.2650(17) 0.079(5) Uani 0.726(16) 1 d PDU . .
H63 H 0.4975 0.5919 0.2367 0.095 Uiso 0.726(16) 1 calc PR . .
C64 C 0.383(3) 0.5537(4) 0.087(3) 0.105(7) Uani 0.726(16) 1 d PDU . .
H64A H 0.3065 0.5433 0.0420 0.158 Uiso 0.726(16) 1 calc PR . .
H64B H 0.4515 0.5436 0.1457 0.158 Uiso 0.726(16) 1 calc PR . .
H64C H 0.4384 0.5621 0.0087 0.158 Uiso 0.726(16) 1 calc PR . .
C65 C 0.157(2) 0.5672(6) 0.224(3) 0.127(8) Uani 0.726(16) 1 d PDU . .
H65A H 0.1149 0.5551 0.1558 0.190 Uiso 0.726(16) 1 calc PR . .
H65B H 0.0994 0.5823 0.2172 0.190 Uiso 0.726(16) 1 calc PR . .
H65C H 0.1513 0.5609 0.3265 0.190 Uiso 0.726(16) 1 calc PR . .
O28 O 1.2025(13) 0.40173(15) 0.6892(10) 0.053(3) Uani 0.762(13) 1 d PDU . .
N12 N 1.1645(14) 0.4220(2) 0.9107(11) 0.067(3) Uani 0.762(13) 1 d PDU . .
C66 C 1.2525(18) 0.4128(3) 0.7955(15) 0.067(4) Uani 0.762(13) 1 d PDU . .
H66 H 1.3569 0.4153 0.8005 0.081 Uiso 0.762(13) 1 calc PR . .
C67 C 1.234(2) 0.4344(3) 1.0350(16) 0.075(4) Uani 0.762(13) 1 d PDU . .
H67A H 1.1572 0.4401 1.1037 0.112 Uiso 0.762(13) 1 calc PR . .
H67B H 1.2916 0.4483 0.9983 0.112 Uiso 0.762(13) 1 calc PR . .
H67C H 1.3006 0.4231 1.0870 0.112 Uiso 0.762(13) 1 calc PR . .
C68 C 1.013(2) 0.4130(5) 0.932(3) 0.112(6) Uani 0.762(13) 1 d PDU . .
H68A H 0.9670 0.4216 1.0156 0.167 Uiso 0.762(13) 1 calc PR . .
H68B H 1.0167 0.3955 0.9537 0.167 Uiso 0.762(13) 1 calc PR . .
H68C H 0.9550 0.4158 0.8415 0.167 Uiso 0.762(13) 1 calc PR . .

loop_
_atom_site_aniso_label
_atom_site_aniso_U_11
_atom_site_aniso_U_22
_atom_site_aniso_U_33
_atom_site_aniso_U_23
_atom_site_aniso_U_13
_atom_site_aniso_U_12
Zn1 0.0962(9) 0.0135(4) 0.0197(4) 0.0010(3) -0.0056(4) -0.0028(5)
Zn2 0.1219(11) 0.0121(4) 0.0171(4) 0.0024(3) 0.0000(4) -0.0020(5)
Zn3 0.0564(7) 0.0175(4) 0.0231(4) -0.0031(3) -0.0005(3) -0.0081(4)
Zn4 0.0546(6) 0.0184(4) 0.0232(4) -0.0024(3) 0.0014(3) -0.0073(4)
N1 0.113(7) 0.012(3) 0.023(3) 0.006(2) -0.003(3) -0.003(4)
N2 0.046(5) 0.033(3) 0.028(3) -0.008(3) 0.000(3) -0.022(3)
C1 0.048(5) 0.018(3) 0.032(3) 0.002(3) -0.004(3) -0.010(3)
C2 0.084(7) 0.019(3) 0.041(4) 0.004(3) -0.010(4) -0.010(4)
C3 0.075(6) 0.027(3) 0.031(3) 0.002(3) -0.001(3) -0.004(4)
C4 0.067(5) 0.031(4) 0.020(3) 0.004(3) -0.003(3) -0.005(4)
C5 0.047(5) 0.028(3) 0.030(3) 0.005(3) 0.005(3) -0.004(3)
C6 0.050(5) 0.018(3) 0.025(3) 0.007(2) -0.001(3) -0.009(3)
C7 0.048(5) 0.029(3) 0.035(3) 0.001(3) -0.004(3) -0.001(3)
C8 0.064(6) 0.032(4) 0.040(4) -0.002(3) -0.006(4) -0.016(4)
C9 0.085(7) 0.021(3) 0.036(4) 0.005(3) -0.017(4) -0.002(4)
C10 0.075(6) 0.031(4) 0.023(3) 0.000(3) 0.008(3) -0.004(4)
C11 0.071(6) 0.037(4) 0.035(4) -0.001(3) 0.008(4) -0.020(4)
C12 0.047(5) 0.028(3) 0.029(3) 0.004(3) -0.006(3) -0.005(3)
C13 0.057(6) 0.027(4) 0.048(4) -0.015(3) 0.012(4) -0.005(4)
C14 0.068(6) 0.027(4) 0.036(4) -0.008(3) 0.007(4) -0.007(4)
O1 0.117(7) 0.028(3) 0.023(3) 0.012(2) -0.015(3) -0.010(4)
O2 0.063(5) 0.048(4) 0.044(3) -0.006(3) 0.016(3) -0.007(3)
N3 0.133(7) 0.018(3) 0.026(3) 0.005(3) -0.020(4) -0.007(4)
N4 0.070(6) 0.020(3) 0.028(3) -0.008(2) 0.011(3) -0.001(3)
C15 0.074(5) 0.031(4) 0.074(5) 0.013(4) 0.020(4) 0.019(4)
C16 0.090(7) 0.077(7) 0.133(9) 0.034(6) -0.010(6) 0.001(6)
C17 0.085(6) 0.092(6) 0.082(7) 0.004(6) 0.003(6) 0.029(5)
C18 0.061(6) 0.059(5) 0.122(7) 0.028(6) 0.013(5) 0.012(5)
C19 0.093(6) 0.047(5) 0.089(6) 0.024(5) 0.018(5) 0.001(5)
C20 0.066(5) 0.041(4) 0.075(6) 0.015(4) 0.023(4) 0.002(4)
C21 0.097(5) 0.018(3) 0.033(4) -0.005(3) -0.007(4) 0.003(3)
C22 0.105(7) 0.050(5) 0.118(8) 0.029(6) -0.062(6) -0.017(5)
C23 0.135(8) 0.058(5) 0.113(8) 0.046(6) -0.058(7) -0.012(6)
C24 0.140(9) 0.049(5) 0.073(6) 0.016(5) 0.045(6) 0.027(6)
C25 0.107(8) 0.055(5) 0.063(5) 0.013(4) 0.029(5) 0.027(5)
C26 0.078(6) 0.027(3) 0.034(4) 0.001(3) 0.004(4) -0.002(4)
C27 0.052(6) 0.040(4) 0.059(5) 0.022(4) 0.012(4) 0.013(4)
C28 0.058(6) 0.041(4) 0.065(5) 0.018(4) 0.018(4) 0.014(4)
O3 0.081(8) 0.139(10) 0.174(13) 0.078(10) 0.009(7) -0.006(7)
O4 0.157(12) 0.133(10) 0.109(6) 0.048(7) 0.072(7) 0.087(9)
O5 0.114(7) 0.024(3) 0.056(4) 0.001(3) -0.014(4) 0.001(4)
O6 0.113(7) 0.025(3) 0.058(4) 0.010(3) -0.028(4) -0.009(4)
O7 0.100(6) 0.024(3) 0.050(3) 0.005(3) 0.005(3) 0.002(4)
O8 0.136(9) 0.025(3) 0.088(6) 0.014(4) 0.030(6) 0.025(4)
C29 0.083(5) 0.021(4) 0.045(4) 0.004(3) -0.014(4) 0.002(4)
C30 0.091(5) 0.034(4) 0.052(5) -0.005(4) -0.013(5) -0.002(4)
C31 0.087(5) 0.026(4) 0.053(5) 0.003(4) 0.002(4) 0.002(4)
C32 0.091(6) 0.045(4) 0.049(5) 0.002(4) -0.006(4) 0.003(4)
O9 0.122(7) 0.025(3) 0.030(3) 0.000(2) -0.005(3) -0.008(4)
O10 0.084(5) 0.036(3) 0.023(2) 0.008(3) 0.001(2) -0.014(3)
O11 0.110(6) 0.028(3) 0.029(3) 0.004(2) 0.001(3) -0.032(4)
O12 0.197(11) 0.024(3) 0.017(3) 0.002(2) -0.007(4) -0.024(4)
C33 0.075(6) 0.014(3) 0.025(3) -0.004(3) -0.007(3) -0.003(3)
C34 0.075(6) 0.030(4) 0.023(3) 0.006(3) -0.006(3) 0.002(4)
C35 0.084(6) 0.023(4) 0.034(3) -0.010(3) 0.000(4) -0.007(4)
C36 0.083(6) 0.030(4) 0.028(3) 0.011(3) -0.006(4) -0.005(4)
O13 0.050(5) 0.031(3) 0.113(6) 0.002(4) -0.012(4) -0.021(4)
O14 0.048(5) 0.036(4) 0.094(6) -0.025(4) -0.007(4) 0.003(3)
O15 0.056(5) 0.040(4) 0.104(6) -0.021(4) -0.016(4) -0.007(4)
O16 0.055(5) 0.050(4) 0.115(7) 0.008(5) -0.008(4) -0.022(4)
C37 0.047(5) 0.028(4) 0.042(4) 0.001(3) -0.002(4) -0.004(4)
C38 0.050(4) 0.030(4) 0.059(5) -0.008(4) 0.004(4) -0.003(3)
C39 0.054(4) 0.033(4) 0.060(5) 0.000(4) 0.002(4) -0.005(3)
C40 0.049(5) 0.045(4) 0.050(4) -0.004(4) 0.011(4) -0.012(4)
O17 0.121(8) 0.042(4) 0.019(3) 0.005(2) 0.000(3) -0.015(4)
O18 0.137(8) 0.031(3) 0.019(2) -0.008(3) 0.002(3) -0.008(4)
O19 0.139(7) 0.021(3) 0.021(2) -0.002(2) -0.015(3) -0.004(4)
O20 0.145(8) 0.028(3) 0.022(3) 0.002(2) 0.009(3) -0.024(4)
C41 0.050(5) 0.031(4) 0.032(3) -0.003(3) 0.005(3) -0.012(4)
C42 0.064(6) 0.027(4) 0.034(3) 0.001(3) 0.003(3) -0.007(4)
C43 0.072(6) 0.027(4) 0.029(3) 0.002(3) 0.005(3) -0.022(4)
C44 0.066(6) 0.029(4) 0.035(4) 0.001(3) 0.003(4) -0.010(4)
O21 0.106(8) 0.059(5) 0.069(5) -0.002(4) 0.030(4) -0.002(5)
N5 0.079(8) 0.053(5) 0.083(6) 0.005(4) 0.025(5) -0.004(5)
C45 0.050(6) 0.058(5) 0.064(5) 0.008(4) -0.001(4) -0.011(4)
C46 0.135(10) 0.077(6) 0.140(10) 0.028(7) 0.037(8) 0.013(7)
C47 0.086(8) 0.070(6) 0.063(5) 0.001(5) 0.007(5) -0.003(6)
O22 0.205(18) 0.162(11) 0.082(7) -0.002(7) 0.063(9) 0.048(11)
N6 0.099(10) 0.094(8) 0.118(8) -0.044(6) 0.016(7) 0.030(7)
C48 0.125(10) 0.114(8) 0.106(8) -0.024(6) 0.031(7) 0.013(7)
C49 0.127(10) 0.113(9) 0.135(9) -0.010(8) -0.012(7) 0.027(7)
C50 0.143(11) 0.113(9) 0.121(8) -0.016(7) 0.015(7) 0.033(8)
O23 0.21(2) 0.209(18) 0.077(7) 0.018(9) -0.041(10) 0.073(15)
N7 0.177(18) 0.121(10) 0.093(8) -0.010(7) 0.010(10) 0.062(13)
C51 0.137(11) 0.117(8) 0.112(8) 0.005(7) 0.000(8) -0.003(8)
C52 0.149(12) 0.126(9) 0.120(9) -0.008(8) 0.001(8) -0.014(9)
C53 0.142(12) 0.141(11) 0.112(7) 0.010(7) -0.004(8) 0.004(9)
O24 0.123(17) 0.082(14) 0.082(13) -0.003(11) -0.020(11) 0.068(14)
N8 0.046(9) 0.056(11) 0.050(8) 0.017(6) -0.005(6) -0.018(8)
C54 0.075(10) 0.069(10) 0.067(8) -0.009(7) -0.003(7) -0.012(8)
C55 0.056(9) 0.056(9) 0.048(8) -0.008(7) -0.002(7) 0.006(8)
C56 0.067(8) 0.068(10) 0.087(11) -0.010(8) -0.003(7) -0.001(8)
O25 0.134(14) 0.049(8) 0.046(7) -0.002(6) -0.019(8) 0.009(7)
N9 0.140(17) 0.067(9) 0.045(8) -0.008(7) 0.023(8) -0.008(9)
C57 0.137(12) 0.104(9) 0.132(12) 0.016(8) -0.008(9) -0.005(8)
C58 0.092(11) 0.109(10) 0.099(11) 0.001(9) 0.003(8) -0.004(8)
C59 0.105(11) 0.097(11) 0.073(9) 0.009(8) 0.008(7) -0.025(8)
O26 0.154(16) 0.047(7) 0.158(17) 0.035(9) 0.058(14) 0.039(8)
N10 0.149(15) 0.159(12) 0.146(18) 0.043(15) -0.064(15) -0.072(11)
C60 0.151(13) 0.157(11) 0.168(14) 0.013(9) 0.011(9) -0.004(8)
C61 0.152(12) 0.160(13) 0.156(14) -0.003(10) 0.000(9) -0.003(9)
C62 0.139(11) 0.171(13) 0.157(14) 0.013(10) -0.001(9) -0.022(9)
O27 0.077(13) 0.38(3) 0.19(2) -0.20(2) 0.005(12) 0.055(17)
N11 0.108(10) 0.107(12) 0.084(10) -0.014(8) -0.033(8) 0.032(8)
C63 0.086(8) 0.087(8) 0.065(7) -0.002(6) 0.022(6) -0.004(7)
C64 0.115(10) 0.095(10) 0.106(10) -0.029(7) -0.014(8) 0.003(8)
C65 0.119(9) 0.136(12) 0.126(11) -0.024(9) 0.005(8) -0.024(8)
O28 0.081(8) 0.025(4) 0.052(5) -0.001(3) -0.014(4) 0.008(4)
N12 0.073(8) 0.087(9) 0.042(5) -0.002(5) -0.004(5) -0.018(7)
C66 0.067(8) 0.063(7) 0.073(6) -0.005(5) -0.006(5) 0.001(6)
C67 0.084(8) 0.081(8) 0.059(6) -0.010(6) -0.014(6) 0.014(7)
C68 0.094(8) 0.130(11) 0.111(10) 0.014(8) -0.003(7) -0.025(8)

loop_
_atom_type_symbol
_atom_type_description
_atom_type_scat_dispersion_real
_atom_type_scat_dispersion_imag
_atom_type_scat_source
C C 0.0033 0.0016 'International Tables Vol C Tables 4.2.6.8 and 6.1.1.4'
H H 0.0000 0.0000 'International Tables Vol C Tables 4.2.6.8 and 6.1.1.4'
N N 0.0061 0.0033 'International Tables Vol C Tables 4.2.6.8 and 6.1.1.4'
O O 0.0106 0.0060 'International Tables Vol C Tables 4.2.6.8 and 6.1.1.4'
Zn Zn 0.2839 1.4301 'International Tables Vol C Tables 4.2.6.8 and 6.1.1.4'

loop_
_geom_angle_atom_site_label_1
_geom_angle_atom_site_label_2
_geom_angle_atom_site_label_3
_geom_angle
_geom_angle_site_symmetry_1
_geom_angle_site_symmetry_3
_geom_angle_publ_flag
Zn2 Zn1 N1 173.0(2) . . ?
Zn2 Zn1 O5 80.2(2) . . ?
Zn2 Zn1 O7 85.2(2) . 1_455 ?
Zn2 Zn1 O9 69.90(18) . . ?
Zn2 Zn1 O11 77.91(17) . 1_556 ?
N1 Zn1 O5 93.8(3) . . ?
N1 Zn1 O7 100.8(3) . 1_455 ?
N1 Zn1 O9 113.6(2) . . ?
N1 Zn1 O11 98.3(2) . 1_556 ?
O5 Zn1 O7 165.3(3) . 1_455 ?
O5 Zn1 O9 87.5(3) . . ?
O5 Zn1 O11 86.5(3) . 1_556 ?
O7 Zn1 O9 88.5(3) 1_455 . ?
O7 Zn1 O11 89.4(3) 1_455 1_556 ?
O9 Zn1 O11 147.8(2) . 1_556 ?
Zn1 Zn2 N3 168.03(19) . . ?
Zn1 Zn2 O6 77.16(19) . . ?
Zn1 Zn2 O8 71.2(3) . 1_455 ?
Zn1 Zn2 O10 86.85(18) . . ?
Zn1 Zn2 O12 77.49(18) . 1_556 ?
N3 Zn2 O6 97.2(3) . . ?
N3 Zn2 O8 114.1(4) . 1_455 ?
N3 Zn2 O10 103.6(3) . . ?
N3 Zn2 O12 91.9(3) . 1_556 ?
O6 Zn2 O8 148.3(3) . 1_455 ?
O6 Zn2 O10 87.3(3) . . ?
O6 Zn2 O12 87.8(4) . 1_556 ?
O8 Zn2 O10 89.9(4) 1_455 . ?
O8 Zn2 O12 86.5(4) 1_455 1_556 ?
O10 Zn2 O12 164.3(2) . 1_556 ?
Zn4 Zn3 N2 172.7(2) . . ?
Zn4 Zn3 O13 81.5(2) . . ?
Zn4 Zn3 O15 75.4(2) . 1_455 ?
Zn4 Zn3 O17 74.8(2) . . ?
Zn4 Zn3 O19 84.96(19) . 1_556 ?
N2 Zn3 O13 103.3(3) . . ?
N2 Zn3 O15 100.0(3) . 1_455 ?
N2 Zn3 O17 99.8(3) . . ?
N2 Zn3 O19 100.5(3) . 1_556 ?
O13 Zn3 O15 156.7(3) . 1_455 ?
O13 Zn3 O17 88.2(4) . . ?
O13 Zn3 O19 88.4(4) . 1_556 ?
O15 Zn3 O17 88.4(4) 1_455 . ?
O15 Zn3 O19 86.9(4) 1_455 1_556 ?
O17 Zn3 O19 159.7(3) . 1_556 ?
Zn3 Zn4 N4 169.3(2) . 2_656 ?
Zn3 Zn4 O14 76.2(2) . . ?
Zn3 Zn4 O16 83.0(3) . 1_455 ?
Zn3 Zn4 O18 83.4(2) . . ?
Zn3 Zn4 O20 74.70(19) . 1_556 ?
N4 Zn4 O14 99.4(3) 2_656 . ?
N4 Zn4 O16 101.5(3) 2_656 1_455 ?
N4 Zn4 O18 106.4(3) 2_656 . ?
N4 Zn4 O20 95.6(3) 2_656 1_556 ?
O14 Zn4 O16 159.0(3) . 1_455 ?
O14 Zn4 O18 88.1(4) . . ?
O14 Zn4 O20 88.3(4) . 1_556 ?
O16 Zn4 O18 87.0(4) 1_455 . ?
O16 Zn4 O20 88.6(4) 1_455 1_556 ?
O18 Zn4 O20 158.0(3) . 1_556 ?
Zn1 N1 C1 127.5(5) . . ?
Zn1 N1 C9 113.0(5) . . ?
C1 N1 C9 119.0(7) . . ?
Zn3 N2 C10 120.1(5) . . ?
Zn3 N2 C14 122.5(6) . . ?
C10 N2 C14 117.3(7) . . ?
N1 C1 C2 113.5(6) . . ?
N1 C1 C6 121.0(6) . . ?
C2 C1 C6 125.0(7) . . ?
C1 C2 C3 114.1(7) . . ?
C2 C3 C4 108.5(6) . . ?
C3 C4 C5 112.6(8) . . ?
C3 C4 O1 107.3(6) . . ?
C5 C4 O1 110.9(7) . . ?
C4 C5 C6 111.4(6) . . ?
C4 C5 O2 111.1(6) . . ?
C6 C5 O2 106.4(7) . . ?
C1 C6 C5 118.7(6) . . ?
C1 C6 C7 119.8(6) . . ?
C5 C6 C7 121.4(6) . . ?
C6 C7 C8 117.8(7) . . ?
C6 C7 C12 125.1(6) . . ?
C8 C7 C12 116.9(6) . . ?
C7 C8 C9 119.9(7) . . ?
N1 C9 C8 122.2(7) . . ?
N2 C10 C11 122.7(8) . . ?
C10 C11 C12 119.4(8) . . ?
C7 C12 C11 118.7(7) . . ?
C7 C12 C13 124.0(7) . . ?
C11 C12 C13 117.3(7) . . ?
C12 C13 C14 120.0(8) . . ?
N2 C14 C13 123.3(8) . . ?
Zn2 N3 C15 127.0(7) . . ?
Zn2 N3 C23 112.0(7) . . ?
C15 N3 C23 120.2(9) . . ?
Zn4 N4 C24 119.3(6) 2_646 . ?
Zn4 N4 C28 122.5(6) 2_646 . ?
C24 N4 C28 118.3(8) . . ?
N3 C15 C16 114.9(9) . . ?
N3 C15 C20 119.7(10) . . ?
C16 C15 C20 125.1(11) . . ?
C15 C16 C17 109.3(10) . . ?
C16 C17 C18 102.0(10) . . ?
C17 C18 C19 107.1(11) . . ?
C17 C18 O3 103.2(11) . . ?
C19 C18 O3 103.7(10) . . ?
C18 C19 C20 106.2(8) . . ?
C18 C19 O4 119.1(11) . . ?
C20 C19 O4 105.8(11) . . ?
C15 C20 C19 119.1(10) . . ?
C15 C20 C21 121.5(10) . . ?
C19 C20 C21 116.9(8) . . ?
C20 C21 C22 118.6(8) . . ?
C20 C21 C26 124.2(9) . . ?
C22 C21 C26 117.0(9) . . ?
C21 C22 C23 117.2(11) . . ?
N3 C23 C22 121.4(12) . . ?
N4 C24 C25 124.2(10) . . ?
C24 C25 C26 112.6(10) . . ?
C21 C26 C25 116.2(8) . . ?
C21 C26 C27 123.1(8) . . ?
C25 C26 C27 118.8(8) . . ?
C26 C27 C28 118.8(9) . . ?
N4 C28 C27 121.5(8) . . ?
Zn1 O5 C29 127.3(8) . . ?
Zn2 O6 C29 128.6(8) . . ?
Zn1 O7 C32 119.5(7) 1_655 . ?
Zn2 O8 C32 139.4(10) 1_655 . ?
O5 C29 O6 124.3(12) . . ?
O5 C29 C30 119.9(10) . . ?
O6 C29 C30 115.7(9) . . ?
C29 C30 C31 122.1(10) . . ?
C30 C31 C32 123.1(10) . . ?
O7 C32 O8 123.1(14) . . ?
O7 C32 C31 116.0(10) . . ?
O8 C32 C31 120.8(12) . . ?
Zn1 O9 C33 138.1(6) . . ?
Zn2 O10 C33 117.7(5) . . ?
Zn1 O11 C36 128.7(6) 1_554 . ?
Zn2 O12 C36 130.7(6) 1_554 . ?
O9 C33 O10 125.7(7) . . ?
O9 C33 C34 117.5(8) . . ?
O10 C33 C34 116.4(7) . . ?
C33 C34 C35 123.6(8) . . ?
C34 C35 C36 122.3(8) . . ?
O11 C36 O12 123.6(8) . . ?
O11 C36 C35 117.4(8) . . ?
O12 C36 C35 118.9(8) . . ?
Zn3 O13 C37 123.2(8) . . ?
Zn4 O14 C37 129.7(8) . . ?
Zn3 O15 C40 132.9(8) 1_655 . ?
Zn4 O16 C40 123.2(8) 1_655 . ?
O13 C37 O14 129.3(11) . . ?
O13 C37 C38 115.7(9) . . ?
O14 C37 C38 115.0(9) . . ?
C37 C38 C39 122.5(9) . . ?
C38 C39 C40 123.2(10) . . ?
O15 C40 O16 125.3(11) . . ?
O15 C40 C39 116.6(9) . . ?
O16 C40 C39 118.0(10) . . ?
Zn3 O17 C41 133.4(6) . . ?
Zn4 O18 C41 121.7(6) . . ?
Zn3 O19 C44 120.9(6) 1_554 . ?
Zn4 O20 C44 134.4(6) 1_554 . ?
O17 C41 O18 126.5(8) . . ?
O17 C41 C42 116.5(7) . . ?
O18 C41 C42 116.5(8) . . ?
C41 C42 C43 122.8(8) . . ?
C42 C43 C44 122.5(8) . . ?
O19 C44 O20 124.3(8) . . ?
O19 C44 C43 116.8(7) . . ?
O20 C44 C43 118.4(8) . . ?
C45 N5 C46 120.8(10) . . ?
C45 N5 C47 120.9(9) . . ?
C46 N5 C47 117.5(11) . . ?
O21 C45 N5 124.7(10) . . ?
C48 N6 C49 122.2(14) . . ?
C48 N6 C50 119.9(14) . . ?
C49 N6 C50 117.9(14) . . ?
O22 C48 N6 120.9(18) . . ?
C51 N7 C52 116.6(14) . . ?
C51 N7 C53 114.0(14) . . ?
C52 N7 C53 128.4(17) . . ?
O23 C51 N7 110.0(16) . . ?
C54 N8 C55 122.0(15) . . ?
C54 N8 C56 118.5(16) . . ?
C55 N8 C56 119.3(16) . . ?
O24 C54 N8 121.6(19) . . ?
C57 N9 C58 120.4(18) . . ?
C57 N9 C59 118.0(17) . . ?
C58 N9 C59 120.5(16) . . ?
O25 C57 N9 119(2) . . ?
C60 N10 C61 118.6(19) . . ?
C60 N10 C62 119(2) . . ?
C61 N10 C62 115.1(19) . . ?
O26 C60 N10 120(2) . . ?
C63 N11 C64 120.3(15) . . ?
C63 N11 C65 121.7(15) . . ?
C64 N11 C65 116.0(15) . . ?
O27 C63 N11 118.4(17) . . ?
C66 N12 C67 119.8(12) . . ?
C66 N12 C68 120.0(13) . . ?
C67 N12 C68 117.3(13) . . ?
O28 C66 N12 123.7(14) . . ?

loop_
_geom_bond_atom_site_label_1
_geom_bond_atom_site_label_2
_geom_bond_distance
_geom_bond_site_symmetry_2
_geom_bond_publ_flag
Zn1 Zn2 3.0322(12) . ?
Zn1 N1 2.060(6) . ?
Zn1 O5 1.997(10) . ?
Zn1 O7 1.976(9) 1_455 ?
Zn1 O9 2.049(6) . ?
Zn1 O11 2.051(6) 1_556 ?
Zn2 N3 2.077(7) . ?
Zn2 O6 2.072(10) . ?
Zn2 O8 1.994(11) 1_455 ?
Zn2 O10 2.004(5) . ?
Zn2 O12 2.036(6) 1_556 ?
Zn3 Zn4 2.9635(11) . ?
Zn3 N2 2.018(6) . ?
Zn3 O13 2.014(8) . ?
Zn3 O15 2.036(9) 1_455 ?
Zn3 O17 2.021(6) . ?
Zn3 O19 2.021(5) 1_556 ?
Zn4 N4 2.032(6) 2_656 ?
Zn4 O14 2.018(9) . ?
Zn4 O16 2.027(9) 1_455 ?
Zn4 O18 2.019(5) . ?
Zn4 O20 2.013(6) 1_556 ?
N1 C1 1.368(9) . ?
N1 C9 1.339(10) . ?
N2 C10 1.358(11) . ?
N2 C14 1.336(10) . ?
C1 C2 1.459(10) . ?
C1 C6 1.393(9) . ?
C2 C3 1.600(10) . ?
C3 C4 1.481(10) . ?
C4 C5 1.539(11) . ?
C4 O1 1.418(8) . ?
C5 C6 1.520(9) . ?
C5 O2 1.427(11) . ?
C6 C7 1.393(10) . ?
C7 C8 1.400(10) . ?
C7 C12 1.471(9) . ?
C8 C9 1.378(10) . ?
C10 C11 1.373(11) . ?
C11 C12 1.414(11) . ?
C12 C13 1.374(11) . ?
C13 C14 1.380(11) . ?
N3 C15 1.327(12) . ?
N3 C23 1.324(13) . ?
N4 Zn4 2.032(6) 2_646 ?
N4 C24 1.321(12) . ?
N4 C28 1.315(11) . ?
C15 C16 1.432(14) . ?
C15 C20 1.377(11) . ?
C16 C17 1.654(16) . ?
C17 C18 1.520(14) . ?
C18 C19 1.583(15) . ?
C18 O3 1.411(14) . ?
C19 C20 1.526(13) . ?
C19 O4 1.445(14) . ?
C20 C21 1.366(13) . ?
C21 C22 1.374(14) . ?
C21 C26 1.506(10) . ?
C22 C23 1.413(13) . ?
C24 C25 1.402(13) . ?
C25 C26 1.448(13) . ?
C26 C27 1.354(11) . ?
C27 C28 1.414(11) . ?
O5 C29 1.290(12) . ?
O6 C29 1.264(13) . ?
O7 Zn1 1.976(9) 1_655 ?
O7 C32 1.305(15) . ?
O8 Zn2 1.994(11) 1_655 ?
O8 C32 1.245(14) . ?
C29 C30 1.440(18) . ?
C30 C31 1.338(16) . ?
C31 C32 1.468(19) . ?
O9 C33 1.248(10) . ?
O10 C33 1.261(10) . ?
O11 Zn1 2.051(6) 1_554 ?
O11 C36 1.243(11) . ?
O12 Zn2 2.036(6) 1_554 ?
O12 C36 1.229(11) . ?
C33 C34 1.484(11) . ?
C34 C35 1.342(12) . ?
C35 C36 1.451(12) . ?
O13 C37 1.200(13) . ?
O14 C37 1.217(12) . ?
O15 Zn3 2.036(9) 1_655 ?
O15 C40 1.244(14) . ?
O16 Zn4 2.027(9) 1_655 ?
O16 C40 1.240(13) . ?
C37 C38 1.558(16) . ?
C38 C39 1.266(13) . ?
C39 C40 1.480(16) . ?
O17 C41 1.230(11) . ?
O18 C41 1.235(11) . ?
O19 Zn3 2.021(5) 1_554 ?
O19 C44 1.271(11) . ?
O20 Zn4 2.013(6) 1_554 ?
O20 C44 1.280(11) . ?
C41 C42 1.504(11) . ?
C42 C43 1.306(11) . ?
C43 C44 1.476(12) . ?
O21 C45 1.241(11) . ?
N5 C45 1.350(12) . ?
N5 C46 1.445(13) . ?
N5 C47 1.441(12) . ?
O22 C48 1.204(14) . ?
N6 C48 1.379(14) . ?
N6 C49 1.444(14) . ?
N6 C50 1.427(14) . ?
O23 C51 1.221(15) . ?
N7 C51 1.401(15) . ?
N7 C52 1.409(15) . ?
N7 C53 1.386(15) . ?
O24 C54 1.243(16) . ?
N8 C54 1.371(15) . ?
N8 C55 1.435(15) . ?
N8 C56 1.418(16) . ?
O25 C57 1.227(16) . ?
N9 C57 1.398(16) . ?
N9 C58 1.445(16) . ?
N9 C59 1.410(16) . ?
O26 C60 1.226(16) . ?
N10 C60 1.371(17) . ?
N10 C61 1.455(16) . ?
N10 C62 1.427(16) . ?
O27 C63 1.253(14) . ?
N11 C63 1.370(15) . ?
N11 C64 1.456(15) . ?
N11 C65 1.425(16) . ?
O28 C66 1.194(13) . ?
N12 C66 1.371(14) . ?
N12 C67 1.417(13) . ?
N12 C68 1.430(15) . ?

loop_
_geom_hbond_atom_site_label_D
_geom_hbond_atom_site_label_H
_geom_hbond_atom_site_label_A
_geom_hbond_distance_DH
_geom_hbond_distance_HA
_geom_hbond_distance_DA
_geom_hbond_angle_DHA
_geom_hbond_site_symmetry_A
O1 H1 O28 0.82 1.92 2.735(10) 170 1_454
O2 H2 O21 0.82 2.20 2.740(11) 123 1_554
O3 H3 O26 0.82 2.05 2.87(2) 177 2_545
O4 H4A O27 0.82 1.96 2.73(2) 156 2_546
